data_7155051
loop_
_publ_author_name
'Naumovich, Yana A.'
'Buckland, Victoria Emily'
'Sen'ko, Dmitry A.'
'Nelyubina, Yulia V.'
'Khoroshutina, Yulia A.'
'Sukhorukov, Alexey Yu'
'Ioffe, Sema L.'

_publ_section_title
;
 Metal-assisted addition of a nitrate anion to bis(oxy)enamines. A general
 approach to the synthesis of \a-nitroxy-oxime derivatives from
 nitronates.
;
_journal_issue 16
_journal_name_full 'Organic &amp; biomolecular chemistry'
_journal_page_first 3963
_journal_page_last 3974
_journal_paper_doi 10.1039/c6ob00388e
_journal_volume 14
_journal_year 2016
_chemical_formula_moiety 'C14 H18 N2 O6'
_chemical_formula_sum 'C14 H18 N2 O6'
_chemical_formula_weight 310.30
_space_group_crystal_system triclinic
_space_group_IT_number 2
_space_group_name_Hall '-P 1'
_space_group_name_H-M_alt 'P -1'
_symmetry_space_group_name_Hall '-P 1'
_symmetry_space_group_name_H-M 'P -1'
_atom_sites_solution_hydrogens geom
_audit_creation_method SHELXL-2014/6
_audit_update_record
;
2015-08-17 deposited with the CCDC.
2016-03-29 downloaded from the CCDC.
;
_cell_angle_alpha 112.826(2)
_cell_angle_beta 90.743(2)
_cell_angle_gamma 102.195(2)
_cell_formula_units_Z 2
_cell_length_a 5.1957(4)
_cell_length_b 12.0390(9)
_cell_length_c 12.8927(10)
_cell_measurement_reflns_used 2054
_cell_measurement_temperature 120(2)
_cell_measurement_theta_max 30
_cell_measurement_theta_min 3
_cell_volume 722.48(10)
_computing_cell_refinement 'APEX2 (Bruker, 2005)'
_computing_data_collection 'APEX2 (Bruker, 2005)'
_computing_data_reduction 'APEX2 (Bruker, 2005)'
_computing_molecular_graphics 'SHELXL-2014/6 (Sheldrick, 2014)'
_computing_publication_material 'SHELXL-2014/6 (Sheldrick, 2014)'
_computing_structure_refinement 'SHELXL-2014/6 (Sheldrick, 2014)'
_computing_structure_solution 'APEX2 (Bruker, 2005)'
_diffrn_ambient_temperature 120(2)
_diffrn_measured_fraction_theta_full 0.999
_diffrn_measured_fraction_theta_max 0.998
_diffrn_measurement_device_type 'Bruker SMART APEX2 CCD area detector'
_diffrn_measurement_method 'phi and omega scans'
_diffrn_radiation_type MoK\a
_diffrn_radiation_wavelength 0.71073
_diffrn_reflns_av_R_equivalents 0.0253
_diffrn_reflns_av_unetI/netI 0.0390
_diffrn_reflns_Laue_measured_fraction_full 0.999
_diffrn_reflns_Laue_measured_fraction_max 0.998
_diffrn_reflns_limit_h_max 7
_diffrn_reflns_limit_h_min -7
_diffrn_reflns_limit_k_max 16
_diffrn_reflns_limit_k_min -16
_diffrn_reflns_limit_l_max 17
_diffrn_reflns_limit_l_min -17
_diffrn_reflns_number 8717
_diffrn_reflns_point_group_measured_fraction_full 0.999
_diffrn_reflns_point_group_measured_fraction_max 0.998
_diffrn_reflns_theta_full 25.242
_diffrn_reflns_theta_max 28.989
_diffrn_reflns_theta_min 1.723
_exptl_absorpt_coefficient_mu 0.113
_exptl_absorpt_correction_type none
_exptl_crystal_colour colorless
_exptl_crystal_density_diffrn 1.426
_exptl_crystal_description prism
_exptl_crystal_F_000 328
_exptl_crystal_size_max 0.350
_exptl_crystal_size_mid 0.150
_exptl_crystal_size_min 0.150
_refine_diff_density_max 0.368
_refine_diff_density_min -0.235
_refine_diff_density_rms 0.052
_refine_ls_extinction_method none
_refine_ls_goodness_of_fit_ref 1.009
_refine_ls_hydrogen_treatment constr
_refine_ls_matrix_type full
_refine_ls_number_parameters 199
_refine_ls_number_reflns 3824
_refine_ls_number_restraints 0
_refine_ls_restrained_S_all 1.009
_refine_ls_R_factor_all 0.0609
_refine_ls_R_factor_gt 0.0442
_refine_ls_shift/su_max 0.000
_refine_ls_shift/su_mean 0.000
_refine_ls_structure_factor_coef Fsqd
_refine_ls_weighting_details 'w=1/[\s^2^(Fo^2^)+(0.1000P)^2^] where P=(Fo^2^+2Fc^2^)/3'
_refine_ls_weighting_scheme calc
_refine_ls_wR_factor_gt 0.1313
_refine_ls_wR_factor_ref 0.1493
_reflns_Friedel_coverage 0.000
_reflns_number_gt 3020
_reflns_number_total 3824
_reflns_threshold_expression 'I > 2\s(I)'
_cod_data_source_file c6ob00388e2.cif
_cod_data_source_block NY41
_cod_depositor_comments 'Adding full bibliography for 7155051.cif.'
_cod_database_code 7155051
_shelx_space_group_comment
;
The symmetry employed for this shelxl refinement is uniquely defined
by the following loop, which should always be used as a source of
symmetry information in preference to the above space-group names.
They are only intended as comments.
;
_shelx_estimated_absorpt_t_min 0.962
_shelx_estimated_absorpt_t_max 0.983
_shelxl_version_number 2014/6

loop_
_space_group_symop_operation_xyz
'x, y, z'
'-x, -y, -z'

loop_
_atom_site_label
_atom_site_type_symbol
_atom_site_fract_x
_atom_site_fract_y
_atom_site_fract_z
_atom_site_U_iso_or_equiv
_atom_site_adp_type
_atom_site_occupancy
_atom_site_site_symmetry_order
_atom_site_calc_flag
_atom_site_refinement_flags_posn
_atom_site_refinement_flags_adp
N1 N 0.3878(2) 0.82370(11) 0.27076(10) 0.0152(3) Uani 1 1 d . .
N2 N 0.2224(3) 0.56801(12) 0.21557(12) 0.0212(3) Uani 1 1 d . .
O1 O 0.59486(19) 0.93266(9) 0.30774(9) 0.0161(2) Uani 1 1 d . .
O2 O 0.3422(2) 1.08151(10) 0.33952(8) 0.0156(2) Uani 1 1 d . .
O3 O 0.0108(2) 0.62711(10) 0.23416(9) 0.0198(3) Uani 1 1 d . .
O4 O 0.3167(2) 0.54661(11) 0.12686(10) 0.0282(3) Uani 1 1 d . .
O5 O 0.2784(2) 0.54262(11) 0.29310(11) 0.0295(3) Uani 1 1 d . .
O6 O 0.1227(2) 0.65115(10) -0.35490(9) 0.0175(2) Uani 1 1 d . .
C1 C 0.2149(3) 0.80508(13) 0.19086(12) 0.0131(3) Uani 1 1 d . .
C2 C 0.5442(3) 1.03291(13) 0.28168(12) 0.0140(3) Uani 1 1 d . .
H2A H 0.7099 1.1002 0.3023 0.017 Uiso 1 1 calc R U
C3 C 0.4615(3) 0.98640(13) 0.15702(12) 0.0137(3) Uani 1 1 d . .
H3A H 0.6028 0.9527 0.1133 0.016 Uiso 1 1 calc R U
H3B H 0.4334 1.0557 0.1384 0.016 Uiso 1 1 calc R U
C4 C 0.2041(3) 0.88462(13) 0.12479(12) 0.0120(3) Uani 1 1 d . .
H4A H 0.0527 0.9252 0.1471 0.014 Uiso 1 1 calc R U
C5 C 0.4068(3) 1.14299(15) 0.46065(12) 0.0191(3) Uani 1 1 d . .
H5A H 0.5618 1.2139 0.4795 0.023 Uiso 1 1 calc R U
H5B H 0.4509 1.0846 0.4911 0.023 Uiso 1 1 calc R U
C6 C 0.1701(3) 1.18792(17) 0.51167(14) 0.0271(4) Uani 1 1 d . .
H6A H 0.2097 1.2300 0.5941 0.041 Uiso 1 1 calc R U
H6B H 0.1285 1.2459 0.4813 0.041 Uiso 1 1 calc R U
H6C H 0.0180 1.1171 0.4929 0.041 Uiso 1 1 calc R U
C7 C -0.0076(3) 0.69083(14) 0.16118(13) 0.0180(3) Uani 1 1 d . .
H7A H -0.1791 0.7152 0.1668 0.022 Uiso 1 1 calc R U
H7B H -0.0039 0.6336 0.0819 0.022 Uiso 1 1 calc R U
C8 C 0.1642(3) 0.80998(13) -0.00263(12) 0.0122(3) Uani 1 1 d . .
C9 C -0.0073(3) 0.83375(13) -0.07185(12) 0.0128(3) Uani 1 1 d . .
H9A H -0.1179 0.8887 -0.0380 0.015 Uiso 1 1 calc R U
C10 C -0.0193(3) 0.77897(13) -0.18851(12) 0.0138(3) Uani 1 1 d . .
H10A H -0.1357 0.7971 -0.2340 0.017 Uiso 1 1 calc R U
C11 C 0.1405(3) 0.69682(13) -0.23934(12) 0.0131(3) Uani 1 1 d . .
C12 C 0.3057(3) 0.66812(13) -0.17225(12) 0.0145(3) Uani 1 1 d . .
H12A H 0.4099 0.6100 -0.2063 0.017 Uiso 1 1 calc R U
C13 C 0.3166(3) 0.72524(13) -0.05512(12) 0.0149(3) Uani 1 1 d . .
H13A H 0.4308 0.7061 -0.0097 0.018 Uiso 1 1 calc R U
C14 C 0.2926(3) 0.57096(15) -0.40911(13) 0.0220(3) Uani 1 1 d . .
H14A H 0.2625 0.5442 -0.4913 0.033 Uiso 1 1 calc R U
H14B H 0.4777 0.6156 -0.3830 0.033 Uiso 1 1 calc R U
H14C H 0.2537 0.4982 -0.3901 0.033 Uiso 1 1 calc R U

loop_
_atom_site_aniso_label
_atom_site_aniso_U_11
_atom_site_aniso_U_22
_atom_site_aniso_U_33
_atom_site_aniso_U_23
_atom_site_aniso_U_13
_atom_site_aniso_U_12
N1 0.0175(6) 0.0130(6) 0.0147(6) 0.0057(5) 0.0006(5) 0.0025(5)
N2 0.0215(7) 0.0146(6) 0.0267(7) 0.0080(5) 0.0023(5) 0.0031(5)
O1 0.0156(5) 0.0140(5) 0.0177(5) 0.0060(4) -0.0036(4) 0.0024(4)
O2 0.0183(5) 0.0180(5) 0.0095(5) 0.0030(4) 0.0003(4) 0.0073(4)
O3 0.0214(6) 0.0191(5) 0.0230(6) 0.0118(5) 0.0074(4) 0.0062(4)
O4 0.0314(7) 0.0249(6) 0.0271(7) 0.0075(5) 0.0114(5) 0.0097(5)
O5 0.0348(7) 0.0247(6) 0.0343(7) 0.0184(6) -0.0009(5) 0.0052(5)
O6 0.0220(5) 0.0189(5) 0.0099(5) 0.0028(4) 0.0017(4) 0.0073(4)
C1 0.0147(6) 0.0140(7) 0.0106(6) 0.0043(5) 0.0030(5) 0.0044(5)
C2 0.0160(7) 0.0134(6) 0.0127(7) 0.0055(5) 0.0009(5) 0.0033(5)
C3 0.0157(7) 0.0144(7) 0.0109(6) 0.0051(5) 0.0013(5) 0.0034(5)
C4 0.0124(6) 0.0141(6) 0.0097(6) 0.0045(5) 0.0012(5) 0.0038(5)
C5 0.0261(8) 0.0217(8) 0.0092(7) 0.0039(6) -0.0002(6) 0.0093(6)
C6 0.0323(9) 0.0344(10) 0.0155(8) 0.0061(7) 0.0055(7) 0.0167(8)
C7 0.0180(7) 0.0176(7) 0.0193(7) 0.0102(6) 0.0004(6) 0.0004(6)
C8 0.0122(6) 0.0120(6) 0.0112(6) 0.0041(5) 0.0010(5) 0.0017(5)
C9 0.0109(6) 0.0128(6) 0.0140(7) 0.0042(5) 0.0018(5) 0.0036(5)
C10 0.0129(6) 0.0150(7) 0.0143(7) 0.0068(5) -0.0003(5) 0.0032(5)
C11 0.0146(6) 0.0117(6) 0.0108(6) 0.0034(5) 0.0011(5) 0.0005(5)
C12 0.0156(7) 0.0133(7) 0.0145(7) 0.0046(5) 0.0028(5) 0.0050(5)
C13 0.0151(7) 0.0160(7) 0.0144(7) 0.0067(6) 0.0002(5) 0.0042(5)
C14 0.0257(8) 0.0223(8) 0.0141(7) 0.0012(6) 0.0042(6) 0.0091(7)

loop_
_atom_type_symbol
_atom_type_description
_atom_type_scat_dispersion_real
_atom_type_scat_dispersion_imag
_atom_type_scat_source
C C 0.0033 0.0016 'International Tables Vol C Tables 4.2.6.8 and 6.1.1.4'
H H 0.0000 0.0000 'International Tables Vol C Tables 4.2.6.8 and 6.1.1.4'
N N 0.0061 0.0033 'International Tables Vol C Tables 4.2.6.8 and 6.1.1.4'
O O 0.0106 0.0060 'International Tables Vol C Tables 4.2.6.8 and 6.1.1.4'

loop_
_geom_angle_atom_site_label_1
_geom_angle_atom_site_label_2
_geom_angle_atom_site_label_3
_geom_angle
C1 N1 O1 118.59(11)
O5 N2 O4 129.00(15)
O5 N2 O3 112.50(13)
O4 N2 O3 118.46(13)
N1 O1 C2 115.85(10)
C2 O2 C5 113.98(11)
N2 O3 C7 113.08(11)
C11 O6 C14 116.80(11)
N1 C1 C7 115.24(13)
N1 C1 C4 127.91(13)
C7 C1 C4 116.84(12)
O2 C2 O1 112.10(11)
O2 C2 C3 107.68(11)
O1 C2 C3 109.58(11)
O2 C2 H2A 109.1
O1 C2 H2A 109.1
C3 C2 H2A 109.1
C2 C3 C4 109.59(11)
C2 C3 H3A 109.8
C4 C3 H3A 109.8
C2 C3 H3B 109.8
C4 C3 H3B 109.8
H3A C3 H3B 108.2
C1 C4 C8 112.73(11)
C1 C4 C3 108.89(11)
C8 C4 C3 109.97(11)
C1 C4 H4A 108.4
C8 C4 H4A 108.4
C3 C4 H4A 108.4
O2 C5 C6 108.10(12)
O2 C5 H5A 110.1
C6 C5 H5A 110.1
O2 C5 H5B 110.1
C6 C5 H5B 110.1
H5A C5 H5B 108.4
C5 C6 H6A 109.5
C5 C6 H6B 109.5
H6A C6 H6B 109.5
C5 C6 H6C 109.5
H6A C6 H6C 109.5
H6B C6 H6C 109.5
O3 C7 C1 112.37(12)
O3 C7 H7A 109.1
C1 C7 H7A 109.1
O3 C7 H7B 109.1
C1 C7 H7B 109.1
H7A C7 H7B 107.9
C13 C8 C9 117.80(13)
C13 C8 C4 121.16(12)
C9 C8 C4 120.71(12)
C10 C9 C8 121.46(13)
C10 C9 H9A 119.3
C8 C9 H9A 119.3
C9 C10 C11 119.76(13)
C9 C10 H10A 120.1
C11 C10 H10A 120.1
O6 C11 C12 124.63(13)
O6 C11 C10 115.53(12)
C12 C11 C10 119.83(13)
C13 C12 C11 119.41(13)
C13 C12 H12A 120.3
C11 C12 H12A 120.3
C12 C13 C8 121.67(13)
C12 C13 H13A 119.2
C8 C13 H13A 119.2
O6 C14 H14A 109.5
O6 C14 H14B 109.5
H14A C14 H14B 109.5
O6 C14 H14C 109.5
H14A C14 H14C 109.5
H14B C14 H14C 109.5

loop_
_geom_bond_atom_site_label_1
_geom_bond_atom_site_label_2
_geom_bond_distance
N1 C1 1.2769(18)
N1 O1 1.4179(15)
N2 O5 1.2019(17)
N2 O4 1.2057(18)
N2 O3 1.4061(17)
O1 C2 1.4439(17)
O2 C2 1.3935(17)
O2 C5 1.4435(17)
O3 C7 1.4392(18)
O6 C11 1.3675(16)
O6 C14 1.4325(18)
C1 C7 1.511(2)
C1 C4 1.5166(19)
C2 C3 1.5046(19)
C2 H2A 1.0000
C3 C4 1.5363(19)
C3 H3A 0.9900
C3 H3B 0.9900
C4 C8 1.5219(18)
C4 H4A 1.0000
C5 C6 1.504(2)
C5 H5A 0.9900
C5 H5B 0.9900
C6 H6A 0.9800
C6 H6B 0.9800
C6 H6C 0.9800
C7 H7A 0.9900
C7 H7B 0.9900
C8 C13 1.395(2)
C8 C9 1.3990(19)
C9 C10 1.3825(19)
C9 H9A 0.9500
C10 C11 1.3983(19)
C10 H10A 0.9500
C11 C12 1.3935(19)
C12 C13 1.3900(19)
C12 H12A 0.9500
C13 H13A 0.9500
C14 H14A 0.9800
C14 H14B 0.9800
C14 H14C 0.9800

loop_
_geom_torsion_atom_site_label_1
_geom_torsion_atom_site_label_2
_geom_torsion_atom_site_label_3
_geom_torsion_atom_site_label_4
_geom_torsion
C1 N1 O1 C2 21.16(17)
O5 N2 O3 C7 162.34(12)
O4 N2 O3 C7 -19.65(18)
O1 N1 C1 C7 -176.58(11)
O1 N1 C1 C4 2.1(2)
C5 O2 C2 O1 66.25(15)
C5 O2 C2 C3 -173.15(11)
N1 O1 C2 O2 66.24(14)
N1 O1 C2 C3 -53.25(15)
O2 C2 C3 C4 -60.57(14)
O1 C2 C3 C4 61.61(14)
N1 C1 C4 C8 130.29(15)
C7 C1 C4 C8 -51.03(16)
N1 C1 C4 C3 8.0(2)
C7 C1 C4 C3 -173.35(12)
C2 C3 C4 C1 -38.52(15)
C2 C3 C4 C8 -162.49(11)
C2 O2 C5 C6 -178.77(12)
N2 O3 C7 C1 -70.50(15)
N1 C1 C7 O3 3.14(19)
C4 C1 C7 O3 -175.71(11)
C1 C4 C8 C13 -48.00(17)
C3 C4 C8 C13 73.72(16)
C1 C4 C8 C9 138.73(13)
C3 C4 C8 C9 -99.56(15)
C13 C8 C9 C10 -2.4(2)
C4 C8 C9 C10 171.14(12)
C8 C9 C10 C11 0.7(2)
C14 O6 C11 C12 -1.8(2)
C14 O6 C11 C10 177.38(12)
C9 C10 C11 O6 -177.49(12)
C9 C10 C11 C12 1.7(2)
O6 C11 C12 C13 176.77(12)
C10 C11 C12 C13 -2.3(2)
C11 C12 C13 C8 0.6(2)
C9 C8 C13 C12 1.7(2)
C4 C8 C13 C12 -171.78(13)
